data_4333073
loop_
_publ_author_name
'Arliguie, Th\'er\`ese'
'Doux, Marjolaine'
'M\'ezailles, Nicolas'
'Thu\'ery, Pierre'
'Le Floch, Pascal'
'Ephritikhine, Michel'

_publ_section_title
;
 Lanthanide and Uranium Complexes with an SPS-Based Pincer Ligand
;
_journal_issue 24
_journal_name_full 'Inorganic Chemistry'
_journal_page_first 9907
_journal_page_last 9913
_journal_paper_doi 10.1021/ic061364g
_journal_volume 45
_journal_year 2006
_chemical_formula_sum 'C56 H70 B2 Ce O3.5 P3 S2'
_chemical_formula_weight 1117.89
_space_group_IT_number 2
_symmetry_cell_setting triclinic
_symmetry_space_group_name_Hall '-P 1'
_symmetry_space_group_name_H-M 'P -1'
_atom_sites_solution_hydrogens geom
_atom_sites_solution_primary direct
_atom_sites_solution_secondary difmap
_audit_creation_method SHELXL-97
_cell_angle_alpha 95.174(3)
_cell_angle_beta 91.414(3)
_cell_angle_gamma 98.993(4)
_cell_formula_units_Z 4
_cell_length_a 10.3250(4)
_cell_length_b 22.8023(14)
_cell_length_c 23.9332(14)
_cell_measurement_reflns_used 37405
_cell_measurement_temperature 100(2)
_cell_measurement_theta_max 25.68
_cell_measurement_theta_min 4.11
_cell_volume 5538.4(5)
_computing_cell_refinement 'DENZO-SMN (Otwinowski & Minor, 1997)'
_computing_data_collection 'Kappa-CCD software (Nonius B.V., 1998)'
_computing_data_reduction 'DENZO-SMN (Otwinowski & Minor, 1997)'
_computing_molecular_graphics 'SHELXTL (Sheldrick, 1999)'
_computing_publication_material 'SHELXTL (Sheldrick, 1999)'
_computing_structure_refinement 'SHELXL-97 (Sheldrick, 1997)'
_computing_structure_solution 'SHELXS-97 (Sheldrick, 1997)'
_diffrn_ambient_temperature 100(2)
_diffrn_measured_fraction_theta_full 0.914
_diffrn_measured_fraction_theta_max 0.914
_diffrn_measurement_device_type 'Nonius Kappa-CCD'
_diffrn_measurement_method '\f scans'
_diffrn_radiation_monochromator graphite
_diffrn_radiation_source 'fine-focus sealed tube'
_diffrn_radiation_type MoK\a
_diffrn_radiation_wavelength 0.71073
_diffrn_reflns_av_R_equivalents 0.0639
_diffrn_reflns_av_sigmaI/netI 0.1137
_diffrn_reflns_limit_h_max 11
_diffrn_reflns_limit_h_min -12
_diffrn_reflns_limit_k_max 27
_diffrn_reflns_limit_k_min -27
_diffrn_reflns_limit_l_max 29
_diffrn_reflns_limit_l_min -27
_diffrn_reflns_number 37405
_diffrn_reflns_theta_full 25.68
_diffrn_reflns_theta_max 25.68
_diffrn_reflns_theta_min 4.11
_diffrn_standards_decay_% 0
_diffrn_standards_interval_time 0
_exptl_absorpt_coefficient_mu 1.026
_exptl_absorpt_correction_T_max 0.931
_exptl_absorpt_correction_T_min 0.706
_exptl_absorpt_correction_type refdelf
_exptl_absorpt_process_details 'program DELABS from PLATON (Spek, 2000)'
_exptl_crystal_colour 'translucent dark orange'
_exptl_crystal_density_diffrn 1.341
_exptl_crystal_description platelet
_exptl_crystal_F_000 2316
_exptl_crystal_size_max 0.18
_exptl_crystal_size_mid 0.15
_exptl_crystal_size_min 0.07
_refine_diff_density_max 1.678
_refine_diff_density_min -1.216
_refine_diff_density_rms 0.147
_refine_ls_extinction_method none
_refine_ls_goodness_of_fit_ref 1.030
_refine_ls_hydrogen_treatment constr
_refine_ls_matrix_type full
_refine_ls_number_parameters 1218
_refine_ls_number_reflns 19245
_refine_ls_number_restraints 92
_refine_ls_restrained_S_all 1.035
_refine_ls_R_factor_all 0.1271
_refine_ls_R_factor_gt 0.0723
_refine_ls_shift/su_max 0.001
_refine_ls_shift/su_mean 0.000
_refine_ls_structure_factor_coef Fsqd
_refine_ls_weighting_details 'calc w=1/[\s^2^(Fo^2^)+(0.0445P)^2^+28.9049P] where P=(Fo^2^+2Fc^2^)/3'
_refine_ls_weighting_scheme calc
_refine_ls_wR_factor_gt 0.1492
_refine_ls_wR_factor_ref 0.1743
_reflns_number_gt 12267
_reflns_number_total 19245
_reflns_threshold_expression >2sigma(I)
_cod_data_source_file ic061364gsup1.cif
_cod_data_source_block 1.1.5thf
_cod_original_formula_sum 'C56 H70 B2 Ce O3.50 P3 S2'
_cod_database_code 4333073

loop_
_symmetry_equiv_pos_as_xyz
'x, y, z'
'-x, -y, -z'

loop_
_atom_site_label
_atom_site_type_symbol
_atom_site_fract_x
_atom_site_fract_y
_atom_site_fract_z
_atom_site_U_iso_or_equiv
_atom_site_adp_type
_atom_site_occupancy
_atom_site_symmetry_multiplicity
_atom_site_calc_flag
_atom_site_refinement_flags
Ce1 Ce 0.77283(4) 0.27115(2) 0.273460(18) 0.01662(12) Uani 1 1 d .
P1A P 0.97119(19) 0.26170(9) 0.18374(8) 0.0154(4) Uani 1 1 d .
P2A P 0.75768(19) 0.17059(9) 0.12304(8) 0.0165(4) Uani 1 1 d .
P3A P 1.03792(19) 0.39627(10) 0.20583(8) 0.0170(4) Uani 1 1 d .
S1A S 0.73177(19) 0.15387(9) 0.20326(8) 0.0204(4) Uani 1 1 d .
S2A S 0.9765(2) 0.37796(10) 0.28220(8) 0.0237(5) Uani 1 1 d .
O1A O 0.5589(5) 0.2202(3) 0.3104(3) 0.0266(14) Uani 1 1 d .
O2A O 0.7087(6) 0.3375(3) 0.3578(2) 0.0281(14) Uani 1 1 d .
B1A B 0.6311(10) 0.3239(5) 0.2045(4) 0.027(2) Uani 1 1 d .
H1A H 0.6567 0.3462 0.2479 0.032 Uiso 1 1 d R
H2A H 0.5888 0.2715 0.2020 0.032 Uiso 1 1 d R
H3A H 0.7305 0.3129 0.1795 0.032 Uiso 1 1 d R
H4A H 0.5793 0.3435 0.1705 0.032 Uiso 1 1 d R
B2A B 0.9259(10) 0.2211(5) 0.3425(4) 0.025(2) Uani 1 1 d .
H5A H 0.9198 0.2655 0.3656 0.030 Uiso 1 1 d R
H6A H 0.8351 0.1895 0.3302 0.030 Uiso 1 1 d R
H7A H 0.9740 0.2303 0.3014 0.030 Uiso 1 1 d R
H8A H 0.9972 0.1874 0.3629 0.030 Uiso 1 1 d R
Ce2 Ce 0.27326(5) 0.34003(2) 0.595058(19) 0.02190(13) Uani 1 1 d .
P1B P 0.45775(19) 0.27557(9) 0.66056(8) 0.0161(4) Uani 1 1 d .
P2B P 0.2593(2) 0.27900(9) 0.75109(8) 0.0173(4) Uani 1 1 d .
P3B P 0.46093(19) 0.19955(9) 0.55120(8) 0.0162(4) Uani 1 1 d .
S1B S 0.2406(2) 0.35516(10) 0.71775(8) 0.0236(5) Uani 1 1 d .
S2B S 0.4538(2) 0.27930(9) 0.52296(8) 0.0212(4) Uani 1 1 d .
O1B O 0.0807(7) 0.4007(3) 0.6018(3) 0.0409(18) Uani 1 1 d .
O2B O 0.2171(7) 0.3644(3) 0.4948(3) 0.0354(16) Uani 1 1 d .
B1B B 0.0869(10) 0.2441(5) 0.5879(4) 0.029(2) Uani 1 1 d .
H1B H 0.1192 0.2541 0.5551 0.035 Uiso 1 1 d R
H2B H 0.1879 0.2354 0.6051 0.035 Uiso 1 1 d R
H3B H 0.0541 0.2818 0.6191 0.035 Uiso 1 1 d R
H4B H -0.0019 0.2034 0.5814 0.035 Uiso 1 1 d R
B2B B 0.4531(12) 0.4398(5) 0.6016(5) 0.036(3) Uani 1 1 d .
H5B H 0.4427 0.4207 0.5582 0.044 Uiso 1 1 d R
H6B H 0.4552 0.4132 0.6356 0.044 Uiso 1 1 d R
H7B H 0.3539 0.4431 0.6128 0.044 Uiso 1 1 d R
H8B H 0.5431 0.4857 0.6006 0.044 Uiso 1 1 d R
C1A C 0.8989(7) 0.2244(4) 0.1174(3) 0.0138(16) Uani 1 1 d .
C1B C 0.3942(7) 0.2482(4) 0.7243(3) 0.0170(17) Uani 1 1 d .
C2A C 0.9640(7) 0.2364(4) 0.0684(3) 0.0182(17) Uani 1 1 d .
C2B C 0.4486(7) 0.2020(3) 0.7465(3) 0.0147(16) Uani 1 1 d .
C3A C 1.0689(7) 0.2844(4) 0.0666(3) 0.0192(17) Uani 1 1 d .
H3C H 1.1188 0.2845 0.0347 0.023 Uiso 1 1 calc R
C3B C 0.5262(7) 0.1677(3) 0.7157(3) 0.0139(15) Uani 1 1 d .
H3D H 0.5733 0.1438 0.7351 0.017 Uiso 1 1 calc R
C4A C 1.1035(7) 0.3313(4) 0.1084(3) 0.0170(17) Uani 1 1 d .
C4B C 0.5394(7) 0.1661(3) 0.6565(3) 0.0142(16) Uani 1 1 d .
C5A C 1.0490(7) 0.3311(3) 0.1618(3) 0.0170(17) Uani 1 1 d .
C5B C 0.4936(7) 0.2072(4) 0.6245(3) 0.0169(16) Uani 1 1 d .
C6A C 1.1109(7) 0.2233(4) 0.1955(3) 0.0217(18) Uani 1 1 d .
H6A1 H 1.1639 0.2243 0.1631 0.032 Uiso 1 1 calc R
H6A2 H 1.0796 0.1826 0.2018 0.032 Uiso 1 1 calc R
H6A3 H 1.1625 0.2429 0.2277 0.032 Uiso 1 1 calc R
C6B C 0.6223(8) 0.3158(4) 0.6829(4) 0.0254(19) Uani 1 1 d .
H6B1 H 0.6144 0.3527 0.7041 0.038 Uiso 1 1 calc R
H6B2 H 0.6725 0.3237 0.6504 0.038 Uiso 1 1 calc R
H6B3 H 0.6659 0.2918 0.7059 0.038 Uiso 1 1 calc R
C7A C 0.6107(8) 0.1933(4) 0.0939(3) 0.024(2) Uani 1 1 d .
C7B C 0.1113(8) 0.2240(4) 0.7399(3) 0.0230(18) Uani 1 1 d .
C8A C 0.4924(8) 0.1559(4) 0.0945(4) 0.029(2) Uani 1 1 d .
H8C H 0.4889 0.1183 0.1072 0.034 Uiso 1 1 calc R
C8B C -0.0081(8) 0.2388(4) 0.7584(4) 0.030(2) Uani 1 1 d .
H8D H -0.0120 0.2774 0.7739 0.036 Uiso 1 1 calc R
C9A C 0.3796(9) 0.1744(5) 0.0761(4) 0.039(3) Uani 1 1 d .
H9A H 0.3000 0.1487 0.0754 0.047 Uiso 1 1 calc R
C9B C -0.1206(9) 0.1964(5) 0.7536(4) 0.039(2) Uani 1 1 d .
H9B H -0.1993 0.2062 0.7666 0.047 Uiso 1 1 calc R
C10A C 0.3834(10) 0.2307(5) 0.0587(4) 0.042(3) Uani 1 1 d .
H10A H 0.3063 0.2434 0.0475 0.050 Uiso 1 1 calc R
C10B C -0.1161(9) 0.1403(5) 0.7298(4) 0.032(2) Uani 1 1 d .
H10B H -0.1912 0.1116 0.7276 0.039 Uiso 1 1 calc R
C11A C 0.5006(10) 0.2675(5) 0.0580(4) 0.036(2) Uani 1 1 d .
H11A H 0.5032 0.3048 0.0450 0.043 Uiso 1 1 calc R
C11B C 0.0011(8) 0.1253(4) 0.7088(4) 0.030(2) Uani 1 1 d .
H11B H 0.0030 0.0874 0.6912 0.036 Uiso 1 1 calc R
C12A C 0.6168(9) 0.2501(4) 0.0765(3) 0.027(2) Uani 1 1 d .
H12A H 0.6962 0.2759 0.0772 0.032 Uiso 1 1 calc R
C12B C 0.1153(8) 0.1678(4) 0.7142(3) 0.0243(19) Uani 1 1 d .
H12B H 0.1936 0.1582 0.7005 0.029 Uiso 1 1 calc R
C13A C 0.7817(7) 0.1017(4) 0.0828(3) 0.0201(18) Uani 1 1 d .
C13B C 0.2756(7) 0.2969(3) 0.8265(3) 0.0150(16) Uani 1 1 d .
C14A C 0.7055(9) 0.0761(4) 0.0362(4) 0.029(2) Uani 1 1 d .
H14A H 0.6367 0.0941 0.0238 0.035 Uiso 1 1 calc R
C14B C 0.2050(8) 0.2636(4) 0.8642(3) 0.0210(18) Uani 1 1 d .
H14B H 0.1441 0.2305 0.8509 0.025 Uiso 1 1 calc R
C15A C 0.7307(9) 0.0235(4) 0.0076(4) 0.036(2) Uani 1 1 d .
H15A H 0.6799 0.0066 -0.0242 0.043 Uiso 1 1 calc R
C15B C 0.2233(8) 0.2785(4) 0.9211(4) 0.027(2) Uani 1 1 d .
H15B H 0.1758 0.2552 0.9459 0.032 Uiso 1 1 calc R
C16A C 0.8310(10) -0.0034(4) 0.0266(4) 0.036(2) Uani 1 1 d .
H16A H 0.8471 -0.0389 0.0080 0.043 Uiso 1 1 calc R
C16B C 0.3119(9) 0.3280(4) 0.9417(3) 0.027(2) Uani 1 1 d .
H16B H 0.3227 0.3387 0.9801 0.032 Uiso 1 1 calc R
C17A C 0.9092(9) 0.0223(4) 0.0737(4) 0.032(2) Uani 1 1 d .
H17A H 0.9795 0.0048 0.0853 0.038 Uiso 1 1 calc R
C17B C 0.3841(8) 0.3611(4) 0.9046(3) 0.026(2) Uani 1 1 d .
H17B H 0.4452 0.3940 0.9184 0.031 Uiso 1 1 calc R
C18A C 0.8819(8) 0.0733(4) 0.1025(4) 0.0232(19) Uani 1 1 d .
H18A H 0.9302 0.0891 0.1352 0.028 Uiso 1 1 calc R
C18B C 0.3673(8) 0.3464(3) 0.8469(3) 0.0182(17) Uani 1 1 d .
H18B H 0.4166 0.3692 0.8222 0.022 Uiso 1 1 calc R
C19A C 0.9306(7) 0.2002(4) 0.0124(3) 0.0201(18) Uani 1 1 d .
C19B C 0.4220(8) 0.1838(4) 0.8047(3) 0.0204(18) Uani 1 1 d .
C20A C 1.0155(8) 0.1612(4) -0.0069(3) 0.0211(18) Uani 1 1 d .
H20A H 1.0842 0.1550 0.0166 0.025 Uiso 1 1 calc R
C20B C 0.4902(8) 0.2170(4) 0.8513(3) 0.0219(18) Uani 1 1 d .
H20B H 0.5478 0.2517 0.8466 0.026 Uiso 1 1 calc R
C21A C 0.9986(8) 0.1321(4) -0.0600(4) 0.0229(18) Uani 1 1 d .
H21A H 1.0559 0.1063 -0.0721 0.027 Uiso 1 1 calc R
C21B C 0.4721(9) 0.1981(5) 0.9050(4) 0.032(2) Uani 1 1 d .
H21B H 0.5171 0.2207 0.9359 0.038 Uiso 1 1 calc R
C22A C 0.8982(9) 0.1406(5) -0.0956(4) 0.035(2) Uani 1 1 d .
H22A H 0.8870 0.1209 -0.1316 0.042 Uiso 1 1 calc R
C22B C 0.3896(10) 0.1472(5) 0.9124(4) 0.038(2) Uani 1 1 d .
H22B H 0.3789 0.1351 0.9483 0.046 Uiso 1 1 calc R
C23A C 0.8129(11) 0.1795(6) -0.0766(4) 0.056(4) Uani 1 1 d .
H23A H 0.7435 0.1852 -0.0999 0.067 Uiso 1 1 calc R
C23B C 0.3196(10) 0.1123(4) 0.8663(4) 0.036(2) Uani 1 1 d .
H23B H 0.2624 0.0777 0.8715 0.043 Uiso 1 1 calc R
C24A C 0.8310(10) 0.2092(5) -0.0236(4) 0.041(3) Uani 1 1 d .
H24A H 0.7752 0.2358 -0.0120 0.049 Uiso 1 1 calc R
C24B C 0.3383(9) 0.1313(4) 0.8123(4) 0.028(2) Uani 1 1 d .
H24B H 0.2943 0.1085 0.7814 0.033 Uiso 1 1 calc R
C25A C 1.2040(8) 0.3812(4) 0.0936(3) 0.0206(18) Uani 1 1 d .
C25B C 0.6053(8) 0.1162(4) 0.6323(3) 0.0203(18) Uani 1 1 d .
C26B C 0.5506(8) 0.0569(4) 0.6363(3) 0.0202(17) Uani 1 1 d .
H26B H 0.4690 0.0478 0.6519 0.024 Uiso 1 1 calc R
C26A C 1.1784(9) 0.4200(4) 0.0542(4) 0.027(2) Uani 1 1 d .
H26A H 1.0943 0.4173 0.0383 0.033 Uiso 1 1 calc R
C27A C 1.2808(11) 0.4632(4) 0.0388(4) 0.036(2) Uani 1 1 d .
H27A H 1.2644 0.4896 0.0131 0.044 Uiso 1 1 calc R
C27B C 0.6184(9) 0.0108(4) 0.6169(4) 0.032(2) Uani 1 1 d .
H27B H 0.5807 -0.0287 0.6192 0.039 Uiso 1 1 calc R
C28A C 1.4060(10) 0.4662(5) 0.0621(4) 0.040(3) Uani 1 1 d .
H28A H 1.4737 0.4944 0.0515 0.047 Uiso 1 1 calc R
C28B C 0.7406(10) 0.0233(5) 0.5944(4) 0.037(3) Uani 1 1 d .
H28B H 0.7852 -0.0073 0.5812 0.045 Uiso 1 1 calc R
C29A C 1.4307(9) 0.4287(4) 0.0999(4) 0.033(2) Uani 1 1 d .
H29A H 1.5152 0.4319 0.1155 0.039 Uiso 1 1 calc R
C29B C 0.7956(9) 0.0830(5) 0.5919(3) 0.033(2) Uani 1 1 d .
H29B H 0.8784 0.0922 0.5775 0.039 Uiso 1 1 calc R
C30B C 0.7288(8) 0.1285(4) 0.6103(3) 0.025(2) Uani 1 1 d .
H30B H 0.7669 0.1680 0.6080 0.030 Uiso 1 1 calc R
C30A C 1.3328(7) 0.3856(4) 0.1160(4) 0.0223(18) Uani 1 1 d .
H30A H 1.3521 0.3595 0.1416 0.027 Uiso 1 1 calc R
C31B C 0.5812(7) 0.1657(4) 0.5104(3) 0.0182(17) Uani 1 1 d .
C31A C 1.1943(8) 0.4463(4) 0.2178(3) 0.0190(17) Uani 1 1 d .
C32B C 0.5546(8) 0.1061(4) 0.4883(3) 0.0240(19) Uani 1 1 d .
H32B H 0.4746 0.0829 0.4942 0.029 Uiso 1 1 calc R
C32A C 1.2203(8) 0.4994(4) 0.1933(4) 0.0232(18) Uani 1 1 d .
H32A H 1.1574 0.5108 0.1699 0.028 Uiso 1 1 calc R
C33A C 1.3410(9) 0.5355(4) 0.2042(4) 0.034(2) Uani 1 1 d .
H33A H 1.3589 0.5712 0.1878 0.041 Uiso 1 1 calc R
C33B C 0.6486(8) 0.0818(4) 0.4576(3) 0.0239(19) Uani 1 1 d .
H33B H 0.6314 0.0421 0.4428 0.029 Uiso 1 1 calc R
C34A C 1.4345(9) 0.5193(5) 0.2389(4) 0.040(3) Uani 1 1 d .
H34A H 1.5143 0.5443 0.2465 0.048 Uiso 1 1 calc R
C34B C 0.7686(8) 0.1164(4) 0.4486(3) 0.025(2) Uani 1 1 d .
H34B H 0.8314 0.0999 0.4280 0.031 Uiso 1 1 calc R
C35A C 1.4096(10) 0.4663(5) 0.2620(4) 0.047(3) Uani 1 1 d .
H35A H 1.4740 0.4544 0.2843 0.057 Uiso 1 1 calc R
C35B C 0.7934(8) 0.1752(4) 0.4706(3) 0.026(2) Uani 1 1 d .
H35B H 0.8733 0.1983 0.4643 0.031 Uiso 1 1 calc R
C36A C 1.2879(8) 0.4300(4) 0.2523(4) 0.030(2) Uani 1 1 d .
H36A H 1.2701 0.3947 0.2693 0.036 Uiso 1 1 calc R
C36B C 0.7023(7) 0.2006(4) 0.5017(3) 0.0211(18) Uani 1 1 d .
H36B H 0.7207 0.2402 0.5166 0.025 Uiso 1 1 calc R
C37B C 0.3073(7) 0.1498(4) 0.5334(3) 0.0179(17) Uani 1 1 d .
C37A C 0.9283(7) 0.4386(4) 0.1710(3) 0.0167(17) Uani 1 1 d .
C38B C 0.2572(7) 0.1060(4) 0.5684(3) 0.0212(18) Uani 1 1 d .
H38B H 0.3027 0.1020 0.6015 0.025 Uiso 1 1 calc R
C38A C 0.8708(7) 0.4189(4) 0.1181(3) 0.0195(17) Uani 1 1 d .
H38A H 0.8868 0.3831 0.1000 0.023 Uiso 1 1 calc R
C39A C 0.7917(9) 0.4515(4) 0.0927(4) 0.029(2) Uani 1 1 d .
H39A H 0.7551 0.4380 0.0570 0.034 Uiso 1 1 calc R
C39B C 0.1398(7) 0.0688(4) 0.5534(3) 0.0200(17) Uani 1 1 d .
H39B H 0.1065 0.0397 0.5764 0.024 Uiso 1 1 calc R
C40B C 0.0718(8) 0.0749(4) 0.5041(3) 0.0224(18) Uani 1 1 d .
H40B H -0.0070 0.0498 0.4941 0.027 Uiso 1 1 calc R
C40A C 0.7647(9) 0.5042(4) 0.1187(4) 0.032(2) Uani 1 1 d .
H40A H 0.7114 0.5264 0.1005 0.038 Uiso 1 1 calc R
C41B C 0.1213(8) 0.1187(4) 0.4691(3) 0.0211(18) Uani 1 1 d .
H41B H 0.0759 0.1229 0.4360 0.025 Uiso 1 1 calc R
C41A C 0.8174(9) 0.5240(4) 0.1720(4) 0.033(2) Uani 1 1 d .
H41A H 0.7983 0.5592 0.1901 0.040 Uiso 1 1 calc R
C42A C 0.8991(8) 0.4910(4) 0.1985(4) 0.029(2) Uani 1 1 d .
H42A H 0.9339 0.5039 0.2345 0.035 Uiso 1 1 calc R
C42B C 0.2384(8) 0.1555(4) 0.4845(3) 0.0210(18) Uani 1 1 d .
H42B H 0.2714 0.1847 0.4616 0.025 Uiso 1 1 calc R
C43A C 0.5320(9) 0.1631(5) 0.3352(5) 0.038(2) Uani 1 1 d .
H43A H 0.5782 0.1658 0.3714 0.046 Uiso 1 1 calc R
H43B H 0.5598 0.1315 0.3108 0.046 Uiso 1 1 calc R
C43B C -0.0479(11) 0.3801(5) 0.5742(5) 0.055(3) Uani 1 1 d U
H43C H -0.0855 0.3416 0.5859 0.066 Uiso 1 1 calc R
H43D H -0.0408 0.3762 0.5337 0.066 Uiso 1 1 calc R
C44A C 0.3848(9) 0.1511(4) 0.3418(5) 0.040(3) Uani 1 1 d .
H44A H 0.3638 0.1322 0.3759 0.048 Uiso 1 1 calc R
H44B H 0.3415 0.1256 0.3100 0.048 Uiso 1 1 calc R
C44B C -0.1327(12) 0.4265(5) 0.5916(5) 0.052(3) Uani 1 1 d .
H44C H -0.2249 0.4093 0.5905 0.063 Uiso 1 1 calc R
H44D H -0.1205 0.4593 0.5680 0.063 Uiso 1 1 calc R
C45A C 0.3436(10) 0.2125(5) 0.3448(5) 0.050(3) Uani 1 1 d .
H45A H 0.2524 0.2101 0.3327 0.060 Uiso 1 1 calc R
H45B H 0.3571 0.2327 0.3824 0.060 Uiso 1 1 calc R
C45B C -0.0801(11) 0.4467(6) 0.6517(4) 0.054(3) Uani 1 1 d .
H45C H -0.1002 0.4858 0.6644 0.064 Uiso 1 1 calc R
H45D H -0.1147 0.4183 0.6777 0.064 Uiso 1 1 calc R
C46A C 0.4354(9) 0.2435(5) 0.3041(6) 0.054(3) Uani 1 1 d .
H46A H 0.3996 0.2345 0.2658 0.065 Uiso 1 1 calc R
H46B H 0.4490 0.2864 0.3132 0.065 Uiso 1 1 calc R
C46B C 0.0663(10) 0.4482(4) 0.6451(4) 0.037(2) Uani 1 1 d .
H46C H 0.1064 0.4865 0.6340 0.045 Uiso 1 1 calc R
H46D H 0.1082 0.4416 0.6802 0.045 Uiso 1 1 calc R
C47B C 0.2307(13) 0.4250(4) 0.4759(4) 0.048(3) Uani 1 1 d .
H47A H 0.3196 0.4458 0.4832 0.058 Uiso 1 1 calc R
H47B H 0.1709 0.4480 0.4953 0.058 Uiso 1 1 calc R
C47A C 0.6864(14) 0.3158(5) 0.4112(4) 0.064(4) Uani 1 1 d D
H47C H 0.7416 0.2861 0.4174 0.077 Uiso 1 1 calc R
H47D H 0.5954 0.2979 0.4135 0.077 Uiso 1 1 calc R
C48B C 0.1969(12) 0.4160(5) 0.4128(4) 0.046(3) Uani 1 1 d .
H48A H 0.2537 0.4444 0.3928 0.055 Uiso 1 1 calc R
H48B H 0.1062 0.4201 0.4050 0.055 Uiso 1 1 calc R
C48A C 0.7198(17) 0.3688(6) 0.4539(6) 0.092(5) Uani 1 1 d DU
H48C H 0.6504 0.3699 0.4804 0.110 Uiso 1 1 calc R
H48D H 0.8008 0.3667 0.4745 0.110 Uiso 1 1 calc R
C49B C 0.2206(10) 0.3516(4) 0.3964(4) 0.035(2) Uani 1 1 d .
H49A H 0.1689 0.3340 0.3630 0.042 Uiso 1 1 calc R
H49B H 0.3126 0.3503 0.3903 0.042 Uiso 1 1 calc R
C49A C 0.7346(15) 0.4215(7) 0.4233(6) 0.074(4) Uani 1 1 d U
H49C H 0.8248 0.4416 0.4264 0.088 Uiso 1 1 calc R
H49D H 0.6786 0.4491 0.4383 0.088 Uiso 1 1 calc R
C50B C 0.1763(10) 0.3209(4) 0.4466(4) 0.033(2) Uani 1 1 d .
H50A H 0.0817 0.3091 0.4448 0.040 Uiso 1 1 calc R
H50B H 0.2170 0.2856 0.4491 0.040 Uiso 1 1 calc R
C50A C 0.6946(11) 0.4000(4) 0.3619(4) 0.041(3) Uani 1 1 d .
H50C H 0.6047 0.4048 0.3534 0.050 Uiso 1 1 calc R
H50D H 0.7519 0.4216 0.3366 0.050 Uiso 1 1 calc R
O1 O 0.3606(9) 0.0244(4) 0.1257(4) 0.072(3) Uani 1 1 d U
C1 C 0.2975(13) 0.0414(6) 0.1726(5) 0.065(4) Uani 1 1 d DU
H1E H 0.2035 0.0300 0.1660 0.078 Uiso 1 1 calc R
H1F H 0.3163 0.0844 0.1805 0.078 Uiso 1 1 calc R
C2 C 0.341(2) 0.0125(10) 0.2223(7) 0.140(8) Uani 1 1 d DU
H2E H 0.2706 -0.0165 0.2342 0.168 Uiso 1 1 calc R
H2F H 0.3707 0.0420 0.2536 0.168 Uiso 1 1 calc R
C3 C 0.4525(19) -0.0174(9) 0.2007(6) 0.122(7) Uani 1 1 d DU
H3E H 0.5351 0.0029 0.2182 0.146 Uiso 1 1 calc R
H3F H 0.4402 -0.0586 0.2093 0.146 Uiso 1 1 calc R
C4 C 0.4534(15) -0.0144(7) 0.1383(6) 0.086(5) Uani 1 1 d DU
H4E H 0.5404 0.0017 0.1270 0.103 Uiso 1 1 calc R
H4F H 0.4273 -0.0538 0.1187 0.103 Uiso 1 1 calc R
O2 O 0.9340(6) 0.0280(3) 0.3454(3) 0.0391(17) Uani 1 1 d .
C5 C 0.8198(10) 0.0159(6) 0.3075(5) 0.052(3) Uani 1 1 d .
H5E H 0.7642 0.0462 0.3146 0.062 Uiso 1 1 calc R
H5F H 0.7691 -0.0227 0.3125 0.062 Uiso 1 1 calc R
C6 C 0.8688(10) 0.0166(5) 0.2490(4) 0.038(2) Uani 1 1 d .
H6E H 0.8048 0.0274 0.2231 0.046 Uiso 1 1 calc R
H6F H 0.8922 -0.0215 0.2353 0.046 Uiso 1 1 calc R
C7 C 0.9889(9) 0.0648(5) 0.2584(4) 0.036(2) Uani 1 1 d .
H7E H 1.0521 0.0601 0.2297 0.043 Uiso 1 1 calc R
H7F H 0.9649 0.1043 0.2587 0.043 Uiso 1 1 calc R
C8 C 1.0424(9) 0.0542(5) 0.3154(4) 0.035(2) Uani 1 1 d .
H8E H 1.1071 0.0276 0.3113 0.042 Uiso 1 1 calc R
H8F H 1.0838 0.0916 0.3354 0.042 Uiso 1 1 calc R
O3 O 1.2815(13) 0.6535(8) 0.1209(7) 0.077(5) Uani 1 1 d DU
C9 C 1.2660(14) 0.6289(13) 0.0616(7) 0.073(8) Uani 1 1 d DU
H9E H 1.3147 0.5960 0.0554 0.088 Uiso 1 1 calc R
H9F H 1.2995 0.6594 0.0375 0.088 Uiso 1 1 calc R
C10 C 1.1188(15) 0.6071(11) 0.0477(7) 0.057(6) Uani 1 1 d DU
H10E H 1.1018 0.5640 0.0400 0.069 Uiso 1 1 calc R
H10F H 1.0904 0.6247 0.0150 0.069 Uiso 1 1 calc R
C11 C 1.0452(13) 0.6271(15) 0.1001(9) 0.096(10) Uani 1 1 d DU
H11E H 0.9856 0.6538 0.0904 0.115 Uiso 1 1 calc R
H11F H 0.9950 0.5927 0.1150 0.115 Uiso 1 1 calc R
C12 C 1.1516(17) 0.6593(13) 0.1437(8) 0.085(9) Uani 1 1 d DU
H12E H 1.1429 0.7010 0.1505 0.102 Uiso 1 1 calc R
H12F H 1.1420 0.6414 0.1789 0.102 Uiso 1 1 calc R

loop_
_atom_site_aniso_label
_atom_site_aniso_U_11
_atom_site_aniso_U_22
_atom_site_aniso_U_33
_atom_site_aniso_U_23
_atom_site_aniso_U_13
_atom_site_aniso_U_12
Ce1 0.0137(2) 0.0204(3) 0.0162(2) 0.00238(19) 0.00233(17) 0.00322(18)
P1A 0.0110(10) 0.0204(11) 0.0155(10) 0.0033(8) 0.0010(8) 0.0039(8)
P2A 0.0110(10) 0.0205(11) 0.0181(10) 0.0007(8) -0.0004(8) 0.0039(8)
P3A 0.0163(11) 0.0206(11) 0.0141(10) 0.0021(8) 0.0005(8) 0.0029(8)
S1A 0.0209(11) 0.0214(11) 0.0189(10) 0.0018(8) 0.0018(8) 0.0032(8)
S2A 0.0265(11) 0.0275(12) 0.0144(10) -0.0004(9) 0.0019(8) -0.0029(9)
O1A 0.012(3) 0.025(3) 0.044(4) 0.010(3) 0.006(3) 0.004(2)
O2A 0.043(4) 0.019(3) 0.026(3) 0.004(3) 0.014(3) 0.013(3)
B1A 0.034(6) 0.026(6) 0.021(5) -0.005(4) -0.004(4) 0.012(4)
B2A 0.030(6) 0.029(6) 0.018(5) 0.002(4) 0.000(4) 0.007(4)
Ce2 0.0272(3) 0.0210(3) 0.0180(2) 0.0006(2) -0.00295(19) 0.0066(2)
P1B 0.0159(10) 0.0168(11) 0.0153(10) 0.0012(8) 0.0019(8) 0.0016(8)
P2B 0.0166(11) 0.0198(11) 0.0161(10) -0.0004(8) 0.0003(8) 0.0065(8)
P3B 0.0142(10) 0.0208(11) 0.0133(10) -0.0003(8) 0.0024(8) 0.0024(8)
S1B 0.0323(12) 0.0226(12) 0.0175(10) 0.0000(9) 0.0003(8) 0.0109(9)
S2B 0.0230(11) 0.0217(11) 0.0194(10) 0.0043(8) 0.0034(8) 0.0040(8)
O1B 0.046(4) 0.039(4) 0.039(4) -0.010(3) -0.015(3) 0.023(3)
O2B 0.056(4) 0.029(4) 0.023(3) -0.002(3) -0.008(3) 0.018(3)
B1B 0.023(5) 0.042(7) 0.023(5) 0.005(5) 0.003(4) 0.007(5)
B2B 0.054(7) 0.020(6) 0.033(6) 0.009(5) -0.004(5) -0.001(5)
C1A 0.013(4) 0.023(4) 0.008(3) 0.001(3) -0.003(3) 0.011(3)
C1B 0.012(4) 0.022(4) 0.018(4) 0.000(3) 0.001(3) 0.006(3)
C2A 0.010(4) 0.022(5) 0.026(4) 0.006(3) -0.001(3) 0.010(3)
C2B 0.016(4) 0.019(4) 0.009(4) -0.002(3) -0.001(3) 0.002(3)
C3A 0.016(4) 0.023(5) 0.019(4) 0.003(3) 0.010(3) 0.005(3)
C3B 0.007(4) 0.018(4) 0.016(4) 0.001(3) -0.001(3) 0.000(3)
C4A 0.017(4) 0.019(4) 0.019(4) 0.008(3) 0.005(3) 0.011(3)
C4B 0.006(4) 0.015(4) 0.021(4) -0.002(3) 0.005(3) 0.000(3)
C5A 0.018(4) 0.012(4) 0.023(4) -0.001(3) 0.004(3) 0.011(3)
C5B 0.014(4) 0.018(4) 0.020(4) -0.001(3) 0.003(3) 0.005(3)
C6A 0.015(4) 0.024(5) 0.027(4) 0.009(4) -0.002(3) 0.003(3)
C6B 0.028(5) 0.020(5) 0.027(5) 0.000(4) 0.007(4) 0.000(4)
C7A 0.017(4) 0.033(5) 0.023(4) -0.011(4) -0.005(3) 0.012(4)
C7B 0.018(4) 0.030(5) 0.021(4) 0.004(4) -0.001(3) 0.004(4)
C8A 0.021(5) 0.040(6) 0.024(5) 0.005(4) -0.002(4) 0.003(4)
C8B 0.023(5) 0.037(6) 0.028(5) -0.012(4) 0.000(4) 0.008(4)
C9A 0.011(5) 0.063(8) 0.039(6) -0.008(5) -0.002(4) 0.002(4)
C9B 0.025(5) 0.052(7) 0.037(6) -0.008(5) -0.002(4) 0.007(5)
C10A 0.029(6) 0.061(8) 0.040(6) -0.003(5) -0.010(4) 0.026(5)
C10B 0.019(5) 0.050(7) 0.025(5) 0.013(4) -0.010(4) -0.006(4)
C11A 0.043(6) 0.042(6) 0.026(5) -0.005(4) -0.010(4) 0.023(5)
C11B 0.024(5) 0.033(5) 0.029(5) -0.002(4) -0.006(4) -0.004(4)
C12A 0.025(5) 0.041(6) 0.017(4) -0.005(4) -0.007(3) 0.020(4)
C12B 0.024(5) 0.028(5) 0.021(4) -0.002(4) 0.005(3) 0.007(4)
C13A 0.012(4) 0.018(4) 0.029(5) -0.003(4) 0.003(3) -0.001(3)
C13B 0.014(4) 0.015(4) 0.018(4) 0.003(3) -0.004(3) 0.010(3)
C14A 0.028(5) 0.039(6) 0.021(4) -0.004(4) -0.002(4) 0.011(4)
C14B 0.018(4) 0.024(5) 0.021(4) -0.001(4) 0.000(3) 0.006(3)
C15A 0.039(6) 0.033(6) 0.031(5) -0.016(4) -0.005(4) 0.003(4)
C15B 0.030(5) 0.030(5) 0.023(4) 0.005(4) 0.007(4) 0.011(4)
C16A 0.053(6) 0.028(5) 0.028(5) 0.010(4) 0.012(4) 0.008(5)
C16B 0.035(5) 0.031(5) 0.017(4) -0.002(4) 0.002(4) 0.015(4)
C17A 0.035(5) 0.021(5) 0.041(6) 0.003(4) 0.004(4) 0.008(4)
C17B 0.030(5) 0.027(5) 0.020(4) -0.005(4) -0.011(4) 0.007(4)
C18A 0.014(4) 0.023(5) 0.033(5) -0.003(4) -0.001(3) 0.006(3)
C18B 0.020(4) 0.014(4) 0.022(4) 0.008(3) 0.000(3) 0.004(3)
C19A 0.015(4) 0.033(5) 0.014(4) 0.002(3) 0.004(3) 0.006(3)
C19B 0.017(4) 0.028(5) 0.021(4) 0.003(4) -0.002(3) 0.016(3)
C20A 0.017(4) 0.024(5) 0.022(4) -0.002(4) -0.004(3) 0.006(3)
C20B 0.019(4) 0.028(5) 0.021(4) 0.004(4) 0.002(3) 0.010(3)
C21A 0.025(5) 0.015(4) 0.029(5) 0.002(4) 0.000(4) 0.005(3)
C21B 0.027(5) 0.056(7) 0.016(4) -0.002(4) 0.001(4) 0.024(5)
C22A 0.033(5) 0.054(7) 0.016(4) -0.011(4) 0.001(4) 0.012(5)
C22B 0.046(6) 0.049(7) 0.028(5) 0.017(5) 0.014(4) 0.024(5)
C23A 0.040(7) 0.105(11) 0.028(6) -0.011(6) -0.012(5) 0.040(7)
C23B 0.044(6) 0.029(5) 0.038(6) 0.011(4) 0.023(5) 0.008(4)
C24A 0.048(6) 0.057(7) 0.026(5) -0.011(5) 0.001(4) 0.042(5)
C24B 0.040(5) 0.017(5) 0.025(5) 0.001(4) 0.006(4) 0.001(4)
C25A 0.022(5) 0.025(5) 0.016(4) -0.001(3) 0.011(3) 0.005(3)
C25B 0.021(5) 0.031(5) 0.009(4) -0.002(3) -0.009(3) 0.007(4)
C26B 0.015(4) 0.022(5) 0.025(4) 0.003(4) -0.005(3) 0.005(3)
C26A 0.034(5) 0.027(5) 0.023(5) 0.009(4) -0.002(4) 0.009(4)
C27A 0.069(7) 0.021(5) 0.020(5) 0.007(4) 0.011(5) 0.006(5)
C27B 0.041(6) 0.026(5) 0.029(5) -0.011(4) -0.012(4) 0.010(4)
C28A 0.042(6) 0.033(6) 0.037(6) 0.001(5) 0.014(5) -0.015(5)
C28B 0.047(6) 0.042(6) 0.029(5) -0.009(4) -0.001(4) 0.033(5)
C29A 0.031(5) 0.023(5) 0.044(6) 0.003(4) 0.007(4) -0.001(4)
C29B 0.028(5) 0.060(7) 0.018(4) 0.002(4) -0.001(4) 0.030(5)
C30B 0.020(5) 0.044(6) 0.015(4) -0.001(4) 0.000(3) 0.018(4)
C30A 0.018(4) 0.020(5) 0.029(5) 0.000(4) 0.009(3) 0.004(3)
C31B 0.012(4) 0.028(5) 0.014(4) 0.000(3) 0.000(3) 0.005(3)
C31A 0.020(4) 0.019(4) 0.018(4) 0.002(3) -0.004(3) 0.004(3)
C32B 0.012(4) 0.037(5) 0.024(4) -0.001(4) -0.003(3) 0.007(3)
C32A 0.024(5) 0.016(4) 0.030(5) -0.001(4) 0.003(4) 0.003(3)
C33A 0.031(5) 0.023(5) 0.044(6) 0.004(4) 0.009(4) -0.013(4)
C33B 0.027(5) 0.027(5) 0.019(4) -0.007(4) 0.000(3) 0.013(4)
C34A 0.029(6) 0.047(7) 0.034(5) -0.002(5) -0.004(4) -0.019(5)
C34B 0.021(5) 0.037(6) 0.023(4) 0.004(4) 0.010(4) 0.018(4)
C35A 0.034(6) 0.064(8) 0.039(6) 0.004(6) -0.011(5) -0.006(5)
C35B 0.010(4) 0.045(6) 0.025(5) 0.009(4) 0.010(3) 0.003(4)
C36A 0.025(5) 0.040(6) 0.023(5) 0.011(4) -0.007(4) -0.003(4)
C36B 0.012(4) 0.031(5) 0.019(4) 0.006(4) 0.002(3) -0.001(3)
C37B 0.014(4) 0.022(4) 0.018(4) -0.001(3) 0.001(3) 0.006(3)
C37A 0.013(4) 0.016(4) 0.021(4) 0.002(3) 0.001(3) 0.004(3)
C38B 0.012(4) 0.030(5) 0.023(4) -0.001(4) -0.002(3) 0.010(3)
C38A 0.019(4) 0.021(5) 0.019(4) -0.005(3) 0.002(3) 0.006(3)
C39A 0.031(5) 0.031(5) 0.024(5) 0.006(4) -0.011(4) 0.005(4)
C39B 0.014(4) 0.017(4) 0.030(5) 0.005(4) 0.004(3) 0.003(3)
C40B 0.012(4) 0.028(5) 0.029(5) -0.002(4) -0.003(3) 0.010(3)
C40A 0.041(6) 0.018(5) 0.039(6) 0.006(4) 0.003(4) 0.012(4)
C41B 0.016(4) 0.032(5) 0.016(4) -0.003(4) -0.006(3) 0.009(3)
C41A 0.027(5) 0.027(5) 0.046(6) -0.006(4) 0.005(4) 0.011(4)
C42A 0.014(5) 0.039(6) 0.033(5) -0.007(4) -0.004(4) 0.006(4)
C42B 0.020(4) 0.023(5) 0.020(4) 0.000(3) 0.001(3) 0.005(3)
C43A 0.029(5) 0.035(6) 0.052(6) 0.016(5) 0.008(5) 0.005(4)
C43B 0.054(5) 0.054(5) 0.055(5) -0.011(4) -0.015(4) 0.017(4)
C44A 0.037(6) 0.021(5) 0.060(7) 0.002(5) 0.025(5) -0.005(4)
C44B 0.055(8) 0.056(8) 0.045(7) -0.013(6) -0.008(5) 0.018(6)
C45A 0.037(6) 0.048(7) 0.074(8) 0.025(6) 0.024(6) 0.021(5)
C45B 0.045(7) 0.074(9) 0.037(6) -0.016(6) 0.001(5) 0.006(6)
C46A 0.024(6) 0.056(8) 0.094(10) 0.041(7) 0.019(6) 0.022(5)
C46B 0.046(6) 0.029(6) 0.035(6) -0.017(4) -0.006(4) 0.011(4)
C47B 0.090(9) 0.018(5) 0.035(6) 0.002(4) -0.016(6) 0.007(5)
C47A 0.113(11) 0.050(8) 0.042(7) 0.020(6) 0.040(7) 0.036(8)
C48B 0.067(8) 0.040(7) 0.030(6) 0.004(5) -0.014(5) 0.007(5)
C48A 0.101(6) 0.086(6) 0.083(6) 0.010(5) 0.001(5) 0.000(5)
C49B 0.047(6) 0.035(6) 0.025(5) 0.004(4) -0.008(4) 0.014(5)
C49A 0.082(6) 0.072(6) 0.065(5) -0.001(4) 0.003(4) 0.010(4)
C50B 0.043(6) 0.035(6) 0.024(5) -0.002(4) -0.008(4) 0.014(4)
C50A 0.062(7) 0.027(6) 0.039(6) 0.000(5) -0.005(5) 0.021(5)
O1 0.075(3) 0.072(3) 0.071(3) 0.0081(19) 0.0014(19) 0.0133(19)
C1 0.065(4) 0.066(4) 0.065(4) 0.007(2) 0.005(2) 0.013(2)
C2 0.141(8) 0.141(8) 0.140(8) 0.013(2) 0.006(2) 0.024(2)
C3 0.122(7) 0.123(7) 0.122(7) 0.013(2) 0.006(2) 0.022(2)
C4 0.086(5) 0.086(5) 0.086(5) 0.008(2) 0.004(2) 0.017(2)
O2 0.037(4) 0.052(5) 0.032(4) 0.019(3) 0.004(3) 0.010(3)
C5 0.027(6) 0.056(8) 0.069(8) 0.013(6) 0.005(5) -0.010(5)
C6 0.041(6) 0.034(6) 0.039(6) 0.008(5) -0.016(4) 0.006(5)
C7 0.038(6) 0.037(6) 0.035(5) 0.015(5) 0.011(4) 0.002(4)
C8 0.031(5) 0.045(6) 0.029(5) 0.012(4) 0.007(4) 0.002(4)
O3 0.077(6) 0.077(6) 0.077(6) 0.007(2) 0.005(2) 0.011(2)
C9 0.073(8) 0.073(8) 0.074(8) 0.007(2) 0.003(2) 0.012(2)
C10 0.057(7) 0.058(7) 0.057(7) 0.005(2) 0.000(2) 0.010(2)
C11 0.095(10) 0.096(10) 0.097(10) 0.011(2) 0.004(2) 0.016(3)
C12 0.085(9) 0.084(9) 0.085(9) 0.007(2) 0.004(2) 0.014(2)

loop_
_atom_type_symbol
_atom_type_description
_atom_type_scat_dispersion_real
_atom_type_scat_dispersion_imag
_atom_type_scat_source
C C 0.0033 0.0016 'International Tables Vol C Tables 4.2.6.8 and 6.1.1.4'
H H 0.0000 0.0000 'International Tables Vol C Tables 4.2.6.8 and 6.1.1.4'
B B 0.0013 0.0007 'International Tables Vol C Tables 4.2.6.8 and 6.1.1.4'
O O 0.0106 0.0060 'International Tables Vol C Tables 4.2.6.8 and 6.1.1.4'
P P 0.1023 0.0942 'International Tables Vol C Tables 4.2.6.8 and 6.1.1.4'
S S 0.1246 0.1234 'International Tables Vol C Tables 4.2.6.8 and 6.1.1.4'
Ce Ce -0.2486 2.6331 'International Tables Vol C Tables 4.2.6.8 and 6.1.1.4'

loop_
_geom_angle_atom_site_label_1
_geom_angle_atom_site_label_2
_geom_angle_atom_site_label_3
_geom_angle
O1A Ce1 O2A 71.27(19)
O1A Ce1 B1A 88.3(3)
O2A Ce1 B1A 90.2(2)
O1A Ce1 B2A 94.1(3)
O2A Ce1 B2A 90.0(2)
B1A Ce1 B2A 177.5(3)
O1A Ce1 S2A 146.70(14)
O2A Ce1 S2A 75.53(14)
B1A Ce1 S2A 89.3(2)
B2A Ce1 S2A 88.4(2)
O1A Ce1 S1A 78.54(14)
O2A Ce1 S1A 149.26(14)
B1A Ce1 S1A 94.7(2)
B2A Ce1 S1A 86.4(2)
S2A Ce1 S1A 134.75(6)
O1A Ce1 P1A 144.23(14)
O2A Ce1 P1A 144.46(14)
B1A Ce1 P1A 89.6(2)
B2A Ce1 P1A 88.8(2)
S2A Ce1 P1A 68.93(6)
S1A Ce1 P1A 66.05(6)
C5A P1A C1A 100.8(4)
C5A P1A C6A 102.2(4)
C1A P1A C6A 102.7(4)
C5A P1A Ce1 115.4(2)
C1A P1A Ce1 113.1(2)
C6A P1A Ce1 120.1(3)
C1A P2A C7A 112.0(4)
C1A P2A C13A 108.1(3)
C7A P2A C13A 107.5(4)
C1A P2A S1A 110.9(2)
C7A P2A S1A 109.9(3)
C13A P2A S1A 108.3(3)
C5A P3A C31A 113.2(4)
C5A P3A C37A 108.3(4)
C31A P3A C37A 105.7(4)
C5A P3A S2A 112.2(3)
C31A P3A S2A 105.9(3)
C37A P3A S2A 111.4(3)
P2A S1A Ce1 107.59(10)
P3A S2A Ce1 110.53(10)
C46A O1A C43A 108.8(7)
C46A O1A Ce1 121.9(5)
C43A O1A Ce1 129.0(5)
C47A O2A C50A 108.6(7)
C47A O2A Ce1 122.0(5)
C50A O2A Ce1 129.4(5)
O2B Ce2 O1B 72.5(2)
O2B Ce2 B1B 92.5(3)
O1B Ce2 B1B 85.3(3)
O2B Ce2 B2B 86.3(3)
O1B Ce2 B2B 92.2(3)
B1B Ce2 B2B 177.5(3)
O2B Ce2 S1B 150.41(15)
O1B Ce2 S1B 78.18(15)
B1B Ce2 S1B 89.2(2)
B2B Ce2 S1B 90.7(2)
O2B Ce2 S2B 75.93(15)
O1B Ce2 S2B 148.35(15)
B1B Ce2 S2B 93.5(2)
B2B Ce2 S2B 88.4(3)
S1B Ce2 S2B 133.47(6)
O2B Ce2 P1B 142.05(15)
O1B Ce2 P1B 145.40(16)
B1B Ce2 P1B 91.0(2)
B2B Ce2 P1B 91.3(2)
S1B Ce2 P1B 67.37(6)
S2B Ce2 P1B 66.14(5)
C1B P1B C5B 100.2(4)
C1B P1B C6B 103.3(4)
C5B P1B C6B 102.5(4)
C1B P1B Ce2 115.1(2)
C5B P1B Ce2 114.8(3)
C6B P1B Ce2 118.5(3)
C1B P2B C13B 112.1(3)
C1B P2B C7B 109.6(4)
C13B P2B C7B 104.7(4)
C1B P2B S1B 111.5(3)
C13B P2B S1B 106.6(3)
C7B P2B S1B 112.1(3)
C5B P3B C37B 110.4(4)
C5B P3B C31B 114.4(4)
C37B P3B C31B 104.1(4)
C5B P3B S2B 110.7(3)
C37B P3B S2B 110.0(3)
C31B P3B S2B 107.0(3)
P2B S1B Ce2 109.70(10)
P3B S2B Ce2 107.57(10)
C43B O1B C46B 107.6(7)
C43B O1B Ce2 123.5(6)
C46B O1B Ce2 126.2(5)
C50B O2B C47B 108.8(7)
C50B O2B Ce2 125.8(5)
C47B O2B Ce2 125.2(5)
C2A C1A P2A 126.4(6)
C2A C1A P1A 118.3(6)
P2A C1A P1A 115.0(4)
C2B C1B P2B 125.4(6)
C2B C1B P1B 118.5(5)
P2B C1B P1B 116.0(4)
C1A C2A C3A 122.7(7)
C1A C2A C19A 123.8(7)
C3A C2A C19A 113.4(7)
C3B C2B C1B 122.7(7)
C3B C2B C19B 114.5(7)
C1B C2B C19B 122.8(7)
C4A C3A C2A 125.5(7)
C2B C3B C4B 124.9(7)
C3A C4A C5A 122.2(7)
C3A C4A C25A 115.8(7)
C5A C4A C25A 122.0(7)
C5B C4B C3B 122.6(7)
C5B C4B C25B 123.6(7)
C3B C4B C25B 113.8(7)
C4A C5A P3A 123.8(6)
C4A C5A P1A 118.6(6)
P3A C5A P1A 117.3(4)
C4B C5B P3B 127.2(6)
C4B C5B P1B 118.0(6)
P3B C5B P1B 114.8(4)
C8A C7A C12A 120.8(8)
C8A C7A P2A 119.2(7)
C12A C7A P2A 119.7(7)
C12B C7B C8B 119.7(8)
C12B C7B P2B 120.9(6)
C8B C7B P2B 119.4(7)
C9A C8A C7A 119.6(9)
C9B C8B C7B 120.3(9)
C8A C9A C10A 120.6(9)
C10B C9B C8B 120.1(9)
C11A C10A C9A 119.6(8)
C9B C10B C11B 120.4(9)
C10A C11A C12A 121.2(10)
C12B C11B C10B 119.7(9)
C7A C12A C11A 118.2(9)
C7B C12B C11B 119.7(8)
C14A C13A C18A 119.6(8)
C14A C13A P2A 124.0(6)
C18A C13A P2A 116.4(6)
C14B C13B C18B 119.1(7)
C14B C13B P2B 123.5(6)
C18B C13B P2B 117.4(6)
C13A C14A C15A 120.5(8)
C15B C14B C13B 121.0(8)
C16A C15A C14A 119.5(8)
C14B C15B C16B 120.4(8)
C15A C16A C17A 120.6(9)
C17B C16B C15B 119.2(8)
C18A C17A C16A 119.8(9)
C16B C17B C18B 121.2(8)
C17A C18A C13A 120.1(8)
C17B C18B C13B 119.1(8)
C24A C19A C20A 118.3(7)
C24A C19A C2A 123.1(7)
C20A C19A C2A 118.1(7)
C24B C19B C20B 119.2(8)
C24B C19B C2B 120.5(7)
C20B C19B C2B 120.1(8)
C21A C20A C19A 120.8(8)
C19B C20B C21B 120.3(9)
C22A C21A C20A 120.8(8)
C22B C21B C20B 120.5(9)
C21A C22A C23A 118.6(8)
C21B C22B C23B 120.9(9)
C24A C23A C22A 120.5(9)
C24B C23B C22B 118.5(9)
C23A C24A C19A 121.0(8)
C19B C24B C23B 120.7(8)
C26A C25A C30A 118.9(8)
C26A C25A C4A 122.5(8)
C30A C25A C4A 118.3(7)
C30B C25B C26B 118.8(8)
C30B C25B C4B 119.9(8)
C26B C25B C4B 121.0(7)
C25B C26B C27B 120.1(8)
C25A C26A C27A 119.5(9)
C28A C27A C26A 119.8(9)
C28B C27B C26B 120.8(9)
C29A C28A C27A 120.7(9)
C27B C28B C29B 118.4(8)
C28A C29A C30A 121.3(9)
C30B C29B C28B 121.0(9)
C29B C30B C25B 120.8(9)
C29A C30A C25A 119.8(9)
C32B C31B C36B 120.2(7)
C32B C31B P3B 121.0(6)
C36B C31B P3B 118.7(6)
C36A C31A C32A 119.8(8)
C36A C31A P3A 118.1(7)
C32A C31A P3A 122.1(6)
C33B C32B C31B 119.4(8)
C31A C32A C33A 119.3(8)
C34A C33A C32A 120.9(9)
C32B C33B C34B 120.6(8)
C35A C34A C33A 119.7(9)
C35B C34B C33B 119.4(7)
C34A C35A C36A 120.1(10)
C36B C35B C34B 121.4(8)
C31A C36A C35A 120.2(9)
C35B C36B C31B 119.0(8)
C42B C37B C38B 119.6(7)
C42B C37B P3B 119.0(6)
C38B C37B P3B 121.5(6)
C42A C37A C38A 119.0(7)
C42A C37A P3A 119.4(6)
C38A C37A P3A 121.6(6)
C39B C38B C37B 119.8(7)
C39A C38A C37A 120.7(8)
C38A C39A C40A 121.0(8)
C38B C39B C40B 120.1(8)
C39B C40B C41B 120.3(8)
C39A C40A C41A 119.6(8)
C42B C41B C40B 119.1(7)
C40A C41A C42A 119.9(8)
C37A C42A C41A 119.7(8)
C41B C42B C37B 121.2(8)
O1A C43A C44A 105.8(7)
O1B C43B C44B 106.5(9)
C43A C44A C45A 104.4(8)
C43B C44B C45B 101.3(9)
C46A C45A C44A 101.6(8)
C46B C45B C44B 101.1(9)
O1A C46A C45A 105.4(8)
O1B C46B C45B 106.6(7)
O2B C47B C48B 105.7(8)
O2A C47A C48A 106.4(10)
C47B C48B C49B 103.0(8)
C49A C48A C47A 106.9(12)
C50B C49B C48B 102.3(8)
C48A C49A C50A 106.6(11)
O2B C50B C49B 105.4(8)
O2A C50A C49A 103.4(9)
C1 O1 C4 111.3(10)
O1 C1 C2 110.6(12)
C1 C2 C3 103.6(14)
C4 C3 C2 107.5(14)
O1 C4 C3 106.0(13)
C8 O2 C5 108.1(7)
O2 C5 C6 106.9(8)
C5 C6 C7 100.6(8)
C8 C7 C6 102.6(8)
O2 C8 C7 107.0(7)
C9 O3 C12 110.1(14)
O3 C9 C10 108.3(13)
C9 C10 C11 106.3(15)
C12 C11 C10 106.4(13)
O3 C12 C11 107.9(16)

loop_
_geom_bond_atom_site_label_1
_geom_bond_atom_site_label_2
_geom_bond_distance
Ce1 O1A 2.548(5)
Ce1 O2A 2.574(6)
Ce1 B1A 2.665(10)
Ce1 B2A 2.703(10)
Ce1 S2A 2.947(2)
Ce1 S1A 2.992(2)
Ce1 P1A 3.020(2)
P1A C5A 1.788(8)
P1A C1A 1.818(7)
P1A C6A 1.829(8)
P2A C1A 1.769(8)
P2A C7A 1.821(8)
P2A C13A 1.822(8)
P2A S1A 2.007(3)
P3A C5A 1.764(8)
P3A C31A 1.826(8)
P3A C37A 1.829(8)
P3A S2A 2.007(3)
O1A C46A 1.466(10)
O1A C43A 1.468(11)
O2A C47A 1.422(12)
O2A C50A 1.451(11)
Ce2 O2B 2.585(6)
Ce2 O1B 2.594(6)
Ce2 B1B 2.668(11)
Ce2 B2B 2.693(11)
Ce2 S1B 2.959(2)
Ce2 S2B 2.984(2)
Ce2 P1B 3.064(2)
P1B C1B 1.800(8)
P1B C5B 1.807(8)
P1B C6B 1.842(8)
P2B C1B 1.764(7)
P2B C13B 1.812(8)
P2B C7B 1.816(9)
P2B S1B 2.009(3)
P3B C5B 1.765(8)
P3B C37B 1.817(8)
P3B C31B 1.821(8)
P3B S2B 2.008(3)
O1B C43B 1.457(12)
O1B C46B 1.459(10)
O2B C50B 1.459(10)
O2B C47B 1.479(11)
C1A C2A 1.393(11)
C1B C2B 1.406(11)
C2A C3A 1.418(11)
C2A C19A 1.513(11)
C2B C3B 1.385(10)
C2B C19B 1.510(11)
C3A C4A 1.395(11)
C3B C4B 1.424(10)
C4A C5A 1.408(11)
C4A C25A 1.490(11)
C4B C5B 1.393(11)
C4B C25B 1.495(11)
C7A C8A 1.377(12)
C7A C12A 1.389(13)
C7B C12B 1.378(12)
C7B C8B 1.399(11)
C8A C9A 1.375(13)
C8B C9B 1.387(13)
C9A C10A 1.381(15)
C9B C10B 1.360(14)
C10A C11A 1.362(15)
C10B C11B 1.401(13)
C11A C12A 1.396(12)
C11B C12B 1.399(12)
C13A C14A 1.379(11)
C13A C18A 1.397(11)
C13B C14B 1.382(11)
C13B C18B 1.397(11)
C14A C15A 1.390(12)
C14B C15B 1.375(11)
C15A C16A 1.370(13)
C15B C16B 1.380(13)
C16A C17A 1.397(13)
C16B C17B 1.375(13)
C17A C18A 1.369(12)
C17B C18B 1.393(11)
C19A C24A 1.378(12)
C19A C20A 1.399(11)
C19B C24B 1.392(12)
C19B C20B 1.397(11)
C20A C21A 1.376(11)
C20B C21B 1.400(12)
C21A C22A 1.374(12)
C21B C22B 1.357(14)
C22A C23A 1.399(13)
C22B C23B 1.413(14)
C23A C24A 1.376(13)
C23B C24B 1.408(12)
C25A C26A 1.396(12)
C25A C30A 1.408(12)
C25B C30B 1.390(11)
C25B C26B 1.395(12)
C26B C27B 1.403(12)
C26A C27A 1.409(13)
C27A C28A 1.384(14)
C27B C28B 1.383(14)
C28A C29A 1.344(14)
C28B C29B 1.398(14)
C29A C30A 1.384(12)
C29B C30B 1.380(12)
C31B C32B 1.395(12)
C31B C36B 1.405(11)
C31A C36A 1.372(11)
C31A C32A 1.385(11)
C32B C33B 1.385(11)
C32A C33A 1.387(12)
C33A C34A 1.372(14)
C33B C34B 1.393(12)
C34A C35A 1.365(15)
C34B C35B 1.380(13)
C35A C36A 1.395(13)
C35B C36B 1.378(11)
C37B C42B 1.381(11)
C37B C38B 1.406(11)
C37A C42A 1.390(11)
C37A C38A 1.391(11)
C38B C39B 1.386(11)
C38A C39A 1.355(11)
C39A C40A 1.374(12)
C39B C40B 1.387(11)
C40B C41B 1.405(12)
C40A C41A 1.382(13)
C41B C42B 1.381(11)
C41A C42A 1.393(12)
C43A C44A 1.517(12)
C43B C44B 1.513(15)
C44A C45A 1.522(13)
C44B C45B 1.531(14)
C45A C46A 1.519(14)
C45B C46B 1.519(14)
C47B C48B 1.531(13)
C47A C48A 1.501(9)
C48B C49B 1.545(14)
C48A C49A 1.454(19)
C49B C50B 1.490(13)
C49A C50A 1.531(16)
O1 C1 1.369(14)
O1 C4 1.446(16)
C1 C2 1.50(2)
C2 C3 1.51(3)
C3 C4 1.50(2)
O2 C8 1.425(11)
O2 C5 1.446(12)
C5 C6 1.501(14)
C6 C7 1.520(13)
C7 C8 1.515(12)
O3 C9 1.47(2)
O3 C12 1.48(2)
C9 C10 1.54(2)
C10 C11 1.55(3)
C11 C12 1.55(3)
